data_4311266
loop_
_publ_author_name
'Barton H. Hamilton'
'Christopher J. Ziegler'

_publ_section_title
;
 Lead and Thallium Tetrakis(imidazolyl)borates: Modifying Structure by
 Varying Metal and Anion
;
_journal_name_full 'Inorganic Chemistry'
_journal_page_first 4272
_journal_page_last 4277
_journal_paper_doi 10.1021/ic0497984
_journal_volume 43
_journal_year 2004
_chemical_formula_sum 'C16 H20 B N8 Tl'
_chemical_formula_weight 539.58
_chemical_name_systematic
;
 Thallium(I) tetrakis(4-methylimidazolyl)borate
;
_space_group_IT_number 2
_symmetry_cell_setting triclinic
_symmetry_space_group_name_Hall '-P 1'
_symmetry_space_group_name_H-M 'P -1'
_atom_sites_solution_hydrogens geom
_atom_sites_solution_primary direct
_atom_sites_solution_secondary difmap
_audit_creation_method SHELXL-97
_cell_angle_alpha 79.6080(10)
_cell_angle_beta 73.1080(10)
_cell_angle_gamma 76.4220(10)
_cell_formula_units_Z 2
_cell_length_a 9.2033(9)
_cell_length_b 9.7728(9)
_cell_length_c 11.2972(10)
_cell_measurement_reflns_used 3869
_cell_measurement_temperature 100(2)
_cell_measurement_theta_max 28.22
_cell_measurement_theta_min 2.36
_cell_volume 938.18(15)
_computing_cell_refinement 'Bruker SMART'
_computing_data_collection 'Bruker SMART'
_computing_data_reduction 'Bruker SAINT'
_computing_molecular_graphics 'Bruker SHELXTL'
_computing_publication_material 'Bruker SHELXTL'
_computing_structure_refinement 'SHELXL-97 (Sheldrick, 1997)'
_computing_structure_solution 'SHELXS-97 (Sheldrick, 1990)'
_diffrn_ambient_temperature 100(2)
_diffrn_measured_fraction_theta_full 0.993
_diffrn_measured_fraction_theta_max 0.993
_diffrn_measurement_device_type 'CCD area detector'
_diffrn_measurement_method 'phi and omega scans'
_diffrn_radiation_monochromator graphite
_diffrn_radiation_source 'fine-focus sealed tube'
_diffrn_radiation_type MoK\a
_diffrn_radiation_wavelength 0.71073
_diffrn_reflns_av_R_equivalents 0.0149
_diffrn_reflns_av_sigmaI/netI 0.0213
_diffrn_reflns_limit_h_max 11
_diffrn_reflns_limit_h_min -11
_diffrn_reflns_limit_k_max 12
_diffrn_reflns_limit_k_min -12
_diffrn_reflns_limit_l_max 13
_diffrn_reflns_limit_l_min -13
_diffrn_reflns_number 7408
_diffrn_reflns_theta_full 26.00
_diffrn_reflns_theta_max 26.00
_diffrn_reflns_theta_min 1.90
_exptl_absorpt_coefficient_mu 8.625
_exptl_absorpt_correction_type none
_exptl_crystal_colour clear
_exptl_crystal_density_diffrn 1.910
_exptl_crystal_density_meas 0
_exptl_crystal_density_method 'not measured'
_exptl_crystal_description block
_exptl_crystal_F_000 516
_exptl_crystal_size_max 0.20
_exptl_crystal_size_mid 0.20
_exptl_crystal_size_min 0.10
_refine_diff_density_max 1.189
_refine_diff_density_min -0.495
_refine_diff_density_rms 0.087
_refine_ls_extinction_method none
_refine_ls_goodness_of_fit_ref 1.130
_refine_ls_hydrogen_treatment mixed
_refine_ls_matrix_type full
_refine_ls_number_parameters 315
_refine_ls_number_reflns 3653
_refine_ls_number_restraints 0
_refine_ls_restrained_S_all 1.130
_refine_ls_R_factor_all 0.0158
_refine_ls_R_factor_gt 0.0155
_refine_ls_shift/su_max 0.006
_refine_ls_shift/su_mean 0.001
_refine_ls_structure_factor_coef Fsqd
_refine_ls_weighting_details 'calc w=1/[\s^2^(Fo^2^)+(0.1716P)^2^+0.0000P] where P=(Fo^2^+2Fc^2^)/3'
_refine_ls_weighting_scheme calc
_refine_ls_wR_factor_gt 0.0379
_refine_ls_wR_factor_ref 0.0381
_reflns_number_gt 3606
_reflns_number_total 3653
_reflns_threshold_expression >2sigma(I)
_cod_data_source_file ic0497984si20040413_041557_3.cif
_cod_data_source_block TlBMeIm
_cod_depositor_comments
;
The following automatic conversions were performed:
'_symmetry_cell_setting' value 'Triclinic' changed to 'triclinic'
according to '/home/saulius/struct/CIF-dictionaries/cif_core.dic'
dictionary named 'cif_core.dic' version 2.4.1 from 2010-06-29.

Automatic conversion script
Id: cif_fix_enum 1527 2010-12-29 10:47:43Z saulius 
;
_cod_database_code 4311266

loop_
_symmetry_equiv_pos_as_xyz
'x, y, z'
'-x, -y, -z'

loop_
_atom_site_label
_atom_site_type_symbol
_atom_site_fract_x
_atom_site_fract_y
_atom_site_fract_z
_atom_site_U_iso_or_equiv
_atom_site_adp_type
_atom_site_occupancy
_atom_site_symmetry_multiplicity
_atom_site_calc_flag
_atom_site_refinement_flags
_atom_site_disorder_assembly
_atom_site_disorder_group
Tl1 Tl 0.725330(10) 0.775971(10) -0.352319(8) 0.01684(4) Uani 1 1 d . . .
N1 N 0.7532(3) 0.7924(2) -0.1367(2) 0.0186(5) Uani 1 1 d . . .
N2 N 0.7661(2) 0.7046(2) 0.0572(2) 0.0149(4) Uani 1 1 d . . .
C3 C 0.8616(3) 0.8037(3) 0.0134(3) 0.0172(5) Uani 1 1 d . . .
C1 C 0.7044(3) 0.7035(3) -0.0376(2) 0.0181(5) Uani 1 1 d . . .
C2 C 0.8539(3) 0.8558(3) -0.1050(3) 0.0181(5) Uani 1 1 d . . .
C4 C 0.9359(4) 0.9612(3) -0.1954(3) 0.0256(6) Uani 1 1 d . . .
B1 B 0.7183(3) 0.6310(3) 0.1916(3) 0.0152(6) Uani 1 1 d . . .
N3 N 0.5870(2) 0.7312(2) 0.2714(2) 0.0154(4) Uani 1 1 d . . .
C5 C 0.5062(3) 0.8574(3) 0.2319(3) 0.0178(5) Uani 1 1 d . . .
N4 N 0.4042(3) 0.9216(2) 0.3235(2) 0.0208(5) Uani 1 1 d . . .
C7 C 0.5301(3) 0.7148(3) 0.4002(2) 0.0183(5) Uani 1 1 d . . .
C6 C 0.4185(3) 0.8320(3) 0.4305(2) 0.0189(5) Uani 1 1 d . . .
H5 H 0.525(3) 0.893(3) 0.152(3) 0.019(7) Uiso 1 1 d . . .
N7 N 0.6628(2) 0.4961(2) 0.1839(2) 0.0162(4) Uani 1 1 d . . .
N5 N 0.8570(2) 0.5944(2) 0.2499(2) 0.0162(4) Uani 1 1 d . . .
C13 C 0.5254(3) 0.4591(3) 0.2433(3) 0.0187(5) Uani 1 1 d . . .
C9 C 0.9721(3) 0.4783(3) 0.2429(3) 0.0199(5) Uani 1 1 d . . .
C11 C 0.8997(3) 0.6849(3) 0.3098(2) 0.0185(5) Uani 1 1 d . . .
C15 C 0.7416(3) 0.3903(3) 0.1089(3) 0.0193(5) Uani 1 1 d . . .
C10 C 1.0361(3) 0.6179(3) 0.3367(2) 0.0190(5) Uani 1 1 d . . .
N8 N 0.5113(3) 0.3392(2) 0.2131(2) 0.0204(5) Uani 1 1 d . . .
N6 N 1.0818(3) 0.4870(2) 0.2937(2) 0.0219(5) Uani 1 1 d . . .
C14 C 0.6490(3) 0.2948(3) 0.1278(3) 0.0192(5) Uani 1 1 d . . .
C12 C 1.1295(3) 0.6687(4) 0.4020(3) 0.0250(6) Uani 1 1 d . . .
C8 C 0.3192(4) 0.8676(4) 0.5559(3) 0.0287(7) Uani 1 1 d . . .
C16 C 0.6824(4) 0.1592(3) 0.0730(4) 0.0288(7) Uani 1 1 d . . .
H14 H 1.222(4) 0.701(3) 0.344(3) 0.026(8) Uiso 1 1 d . . .
H17 H 1.070(4) 0.750(4) 0.445(4) 0.042(10) Uiso 1 1 d . . .
H16 H 1.155(4) 0.599(4) 0.471(3) 0.034(9) Uiso 1 1 d . . .
H15 H 0.831(4) 0.389(3) 0.056(3) 0.022(8) Uiso 1 1 d . . .
H20 H 0.680(5) 0.078(5) 0.131(4) 0.052(12) Uiso 1 1 d . . .
H12 H 0.349(5) 0.940(5) 0.588(4) 0.056(12) Uiso 1 1 d . . .
H13 H 0.445(3) 0.512(3) 0.300(3) 0.016(7) Uiso 1 1 d . . .
H7 H 0.571(4) 0.624(3) 0.458(3) 0.021(8) Uiso 1 1 d . . .
H11 H 0.832(3) 0.776(3) 0.330(3) 0.017(7) Uiso 1 1 d . . .
H9 H 0.970(3) 0.400(3) 0.205(3) 0.010(7) Uiso 1 1 d . . .
H10 H 0.212(4) 0.914(4) 0.552(3) 0.040(10) Uiso 1 1 d . . .
H1 H 0.636(4) 0.642(3) -0.031(3) 0.024(8) Uiso 1 1 d . . .
H8 H 0.321(4) 0.787(4) 0.616(3) 0.032(9) Uiso 1 1 d . . .
H2 H 0.863(6) 1.037(5) -0.218(4) 0.067(14) Uiso 1 1 d . . .
H3 H 0.923(4) 0.827(4) 0.066(3) 0.033(9) Uiso 1 1 d . . .
H6 H 0.999(5) 0.924(4) -0.266(4) 0.049(11) Uiso 1 1 d . . .
H18 H 0.774(5) 0.155(4) 0.008(4) 0.050(12) Uiso 1 1 d . . .
H4 H 1.002(5) 0.997(4) -0.161(4) 0.051(11) Uiso 1 1 d . . .
H19 H 0.604(5) 0.159(4) 0.041(4) 0.043(11) Uiso 1 1 d . . .

loop_
_atom_site_aniso_label
_atom_site_aniso_U_11
_atom_site_aniso_U_22
_atom_site_aniso_U_33
_atom_site_aniso_U_23
_atom_site_aniso_U_13
_atom_site_aniso_U_12
Tl1 0.01629(6) 0.01941(6) 0.01548(6) -0.00322(4) -0.00485(4) -0.00297(4)
N1 0.0188(11) 0.0207(11) 0.0177(11) -0.0047(9) -0.0054(9) -0.0038(9)
N2 0.0159(10) 0.0156(10) 0.0132(10) -0.0035(8) -0.0027(8) -0.0034(8)
C3 0.0133(12) 0.0194(13) 0.0208(13) -0.0060(10) -0.0031(10) -0.0055(10)
C1 0.0152(12) 0.0209(13) 0.0197(13) -0.0042(10) -0.0052(10) -0.0040(10)
C2 0.0148(12) 0.0202(13) 0.0201(13) -0.0074(11) -0.0040(10) -0.0017(10)
C4 0.0241(15) 0.0305(16) 0.0232(15) -0.0024(13) -0.0048(13) -0.0094(13)
B1 0.0131(13) 0.0170(14) 0.0153(14) -0.0020(11) -0.0033(11) -0.0031(11)
N3 0.0131(10) 0.0186(11) 0.0162(11) -0.0044(9) -0.0056(8) -0.0022(8)
C5 0.0172(13) 0.0176(13) 0.0183(14) -0.0008(10) -0.0054(10) -0.0029(10)
N4 0.0200(11) 0.0215(12) 0.0198(12) -0.0055(9) -0.0053(9) 0.0007(9)
C7 0.0178(13) 0.0217(13) 0.0166(13) -0.0026(10) -0.0070(10) -0.0026(10)
C6 0.0148(12) 0.0239(14) 0.0189(13) -0.0061(11) -0.0053(10) -0.0018(10)
N7 0.0139(10) 0.0178(11) 0.0174(11) -0.0049(9) -0.0048(9) -0.0010(8)
N5 0.0148(10) 0.0173(11) 0.0174(11) -0.0041(9) -0.0053(9) -0.0019(8)
C13 0.0149(12) 0.0222(13) 0.0189(13) -0.0045(11) -0.0037(11) -0.0027(10)
C9 0.0180(13) 0.0197(13) 0.0239(14) -0.0067(11) -0.0080(11) -0.0008(10)
C11 0.0153(12) 0.0212(13) 0.0202(13) -0.0055(11) -0.0054(10) -0.0027(10)
C15 0.0152(13) 0.0211(13) 0.0216(14) -0.0078(11) -0.0032(11) -0.0016(10)
C10 0.0160(12) 0.0224(14) 0.0189(13) -0.0028(11) -0.0049(10) -0.0039(10)
N8 0.0173(11) 0.0212(11) 0.0244(12) -0.0047(9) -0.0071(9) -0.0034(9)
N6 0.0174(11) 0.0223(12) 0.0280(13) -0.0046(10) -0.0108(10) -0.0004(9)
C14 0.0180(13) 0.0188(13) 0.0224(14) -0.0057(11) -0.0086(11) -0.0002(10)
C12 0.0183(14) 0.0326(16) 0.0280(16) -0.0071(13) -0.0098(12) -0.0051(12)
C8 0.0267(16) 0.0330(17) 0.0210(15) -0.0058(13) -0.0048(12) 0.0048(13)

loop_
_atom_type_symbol
_atom_type_description
_atom_type_scat_dispersion_real
_atom_type_scat_dispersion_imag
_atom_type_scat_source
C C 0.0033 0.0016 'International Tables Vol C Tables 4.2.6.8 and 6.1.1.4'
H H 0.0000 0.0000 'International Tables Vol C Tables 4.2.6.8 and 6.1.1.4'
B B 0.0013 0.0007 'International Tables Vol C Tables 4.2.6.8 and 6.1.1.4'
N N 0.0061 0.0033 'International Tables Vol C Tables 4.2.6.8 and 6.1.1.4'
Tl Tl -2.8358 9.6688 'International Tables Vol C Tables 4.2.6.8 and 6.1.1.4'

loop_
_geom_angle_atom_site_label_1
_geom_angle_atom_site_label_2
_geom_angle_atom_site_label_3
_geom_angle
_geom_angle_site_symmetry_1
_geom_angle_site_symmetry_3
_geom_angle_publ_flag
N1 Tl1 N8 80.93(7) . 2_665 ?
C1 N1 C2 105.4(2) . . ?
C1 N1 Tl1 122.51(17) . . ?
C2 N1 Tl1 129.37(17) . . ?
C1 N2 C3 105.1(2) . . ?
C1 N2 B1 126.8(2) . . ?
C3 N2 B1 127.4(2) . . ?
C2 C3 N2 107.6(2) . . ?
N1 C1 N2 112.9(2) . . ?
C3 C2 N1 109.0(2) . . ?
C3 C2 C4 129.8(2) . . ?
N1 C2 C4 121.1(2) . . ?
N3 B1 N2 109.8(2) . . ?
N3 B1 N5 108.3(2) . . ?
N2 B1 N5 110.0(2) . . ?
N3 B1 N7 110.4(2) . . ?
N2 B1 N7 107.0(2) . . ?
N5 B1 N7 111.4(2) . . ?
C5 N3 C7 105.1(2) . . ?
C5 N3 B1 127.4(2) . . ?
C7 N3 B1 127.4(2) . . ?
N4 C5 N3 113.3(2) . . ?
C5 N4 C6 105.1(2) . . ?
C6 C7 N3 107.0(2) . . ?
C7 C6 N4 109.5(2) . . ?
C7 C6 C8 129.2(3) . . ?
N4 C6 C8 121.3(2) . . ?
C13 N7 C15 105.0(2) . . ?
C13 N7 B1 127.9(2) . . ?
C15 N7 B1 127.1(2) . . ?
C9 N5 C11 104.7(2) . . ?
C9 N5 B1 129.2(2) . . ?
C11 N5 B1 125.7(2) . . ?
N8 C13 N7 113.1(2) . . ?
N6 C9 N5 113.5(2) . . ?
C10 C11 N5 107.5(2) . . ?
C14 C15 N7 107.7(2) . . ?
C11 C10 N6 109.3(2) . . ?
C11 C10 C12 128.8(3) . . ?
N6 C10 C12 121.8(2) . . ?
C13 N8 C14 105.2(2) . . ?
C13 N8 Tl1 117.09(18) . 2_665 ?
C14 N8 Tl1 136.21(17) . 2_665 ?
C9 N6 C10 104.9(2) . . ?
C15 C14 N8 109.0(2) . . ?
C15 C14 C16 128.7(3) . . ?
N8 C14 C16 122.3(3) . . ?

loop_
_geom_bond_atom_site_label_1
_geom_bond_atom_site_label_2
_geom_bond_distance
_geom_bond_site_symmetry_2
_geom_bond_publ_flag
Tl1 N1 2.559(2) . ?
Tl1 N8 2.647(2) 2_665 ?
N1 C1 1.322(3) . ?
N1 C2 1.383(3) . ?
N2 C1 1.353(3) . ?
N2 C3 1.389(3) . ?
N2 B1 1.543(3) . ?
C3 C2 1.360(4) . ?
C2 C4 1.487(4) . ?
B1 N3 1.537(3) . ?
B1 N5 1.542(3) . ?
B1 N7 1.546(3) . ?
N3 C5 1.356(3) . ?
N3 C7 1.389(3) . ?
C5 N4 1.318(3) . ?
N4 C6 1.379(4) . ?
C7 C6 1.367(4) . ?
C6 C8 1.496(4) . ?
N7 C13 1.347(3) . ?
N7 C15 1.386(3) . ?
N5 C9 1.354(3) . ?
N5 C11 1.389(3) . ?
C13 N8 1.321(4) . ?
C9 N6 1.323(3) . ?
C11 C10 1.364(4) . ?
C15 C14 1.356(4) . ?
C10 N6 1.379(3) . ?
C10 C12 1.493(4) . ?
N8 C14 1.381(4) . ?
N8 Tl1 2.647(2) 2_665 ?
C14 C16 1.493(4) . ?
